data_4333088
loop_
_publ_author_name
'Uehara, Kazuhiro'
'Nakao, Hideaki'
'Kawamoto, Ryosuke'
'Hikichi, Shiro'
'Mizuno, Noritaka'

_publ_section_title
;
 2D-Grid Layered Pd-Based Cationic Infinite Coordination
 Polymer/Polyoxometalate Crystal with Hydrophilic Sorption
;
_journal_issue 23
_journal_name_full 'Inorganic Chemistry'
_journal_page_first 9448
_journal_page_last 9453
_journal_paper_doi 10.1021/ic061393r
_journal_volume 45
_journal_year 2006
_chemical_formula_sum 'C4 N4 O44 Pd2 Si W12'
_chemical_formula_weight 3255.17
_space_group_IT_number 61
_symmetry_space_group_name_Hall '-P 2ac 2ab'
_symmetry_space_group_name_H-M 'P b c a'
_audit_creation_date 2006-07-19T10:55:45-00:00
_audit_creation_method 'WinGX routine CIF_UPDATE'
_cell_angle_alpha 90
_cell_angle_beta 90
_cell_angle_gamma 90
_cell_formula_units_Z 8
_cell_length_a 16.3674(2)
_cell_length_b 23.7360(3)
_cell_length_c 25.0897(3)
_cell_measurement_temperature 93(2)
_cell_volume 9747.3(2)
_computing_structure_refinement 'SHELXL-97 (Sheldrick, 1997)'
_diffrn_measured_fraction_theta_full 0.997
_diffrn_measured_fraction_theta_max 0.997
_diffrn_radiation_type MoK\a
_diffrn_radiation_wavelength 0.71069
_diffrn_reflns_av_R_equivalents 0
_diffrn_reflns_limit_h_max 21
_diffrn_reflns_limit_h_min 0
_diffrn_reflns_limit_k_max 31
_diffrn_reflns_limit_k_min 0
_diffrn_reflns_limit_l_max 33
_diffrn_reflns_limit_l_min 0
_diffrn_reflns_number 12377
_diffrn_reflns_theta_full 28.54
_diffrn_reflns_theta_max 28.54
_diffrn_reflns_theta_min 1.62
_exptl_absorpt_coefficient_mu 29.037
_exptl_absorpt_correction_type empirical
_exptl_crystal_density_diffrn 4.436
_exptl_crystal_density_method 'not measured'
_exptl_crystal_F_000 11184
_platon_squeeze_details
;
;
_refine_diff_density_max 14.965
_refine_diff_density_min -5.374
_refine_ls_extinction_method none
_refine_ls_goodness_of_fit_ref 1.097
_refine_ls_hydrogen_treatment undef
_refine_ls_matrix_type full
_refine_ls_number_parameters 339
_refine_ls_number_reflns 12377
_refine_ls_number_restraints 0
_refine_ls_restrained_S_all 1.097
_refine_ls_R_factor_gt 0.063
_refine_ls_shift/su_max 0
_refine_ls_structure_factor_coef Fsqd
_refine_ls_weighting_details 'calc w=1/[\s^2^(Fo^2^)+(0.1228P)^2^+398.8865P] where P=(Fo^2^+2Fc^2^)/3'
_refine_ls_weighting_scheme calc
_refine_ls_wR_factor_ref 0.1955
_reflns_number_gt 10101
_reflns_number_total 12377
_reflns_threshold_expression >2sigma(I)
_cod_data_source_file ic061393rsup3.cif
_cod_data_source_block squeezed
_cod_database_code 4333088

loop_
_symmetry_equiv_pos_as_xyz
'x, y, z'
'-x+1/2, y+1/2, z'
'x, -y+1/2, z+1/2'
'-x+1/2, -y, z+1/2'
'-x, -y, -z'
'x-1/2, -y-1/2, -z'
'-x, y-1/2, -z-1/2'
'x-1/2, y, -z-1/2'

loop_
_atom_site_label
_atom_site_type_symbol
_atom_site_fract_x
_atom_site_fract_y
_atom_site_fract_z
_atom_site_U_iso_or_equiv
_atom_site_adp_type
_atom_site_occupancy
_atom_site_calc_flag
W101 W 0.05861(4) 0.39240(3) 0.22412(3) 0.00732(15) Uani 1 d
W109 W 0.05287(4) 0.23854(3) 0.02880(3) 0.00902(15) Uani 1 d
W107 W 0.25640(4) 0.23296(3) 0.23336(3) 0.00837(15) Uani 1 d
W104 W 0.05939(4) 0.38076(3) 0.02545(3) 0.00958(15) Uani 1 d
W108 W 0.15571(4) 0.16124(3) 0.13783(3) 0.00862(15) Uani 1 d
W106 W 0.26486(4) 0.38826(3) 0.22984(3) 0.00867(15) Uani 1 d
W103 W -0.05223(4) 0.31447(3) 0.11850(3) 0.00773(15) Uani 1 d
W110 W 0.28578(4) 0.37447(3) 0.03074(3) 0.00897(15) Uani 1 d
W111 W 0.37879(4) 0.30501(3) 0.12993(3) 0.00901(15) Uani 1 d
W112 W 0.27951(4) 0.23340(3) 0.03472(3) 0.00840(15) Uani 1 d
W102 W 0.05168(4) 0.23735(3) 0.22692(3) 0.00693(14) Uani 1 d
W105 W 0.17079(4) 0.45856(3) 0.13098(3) 0.00940(15) Uani 1 d
Pd2 Pd 0.66001(9) 0.44463(6) 0.08602(6) 0.0163(3) Uani 1 d
Pd1 Pd 0.61724(9) 0.13835(6) 0.13572(5) 0.0158(3) Uani 1 d
Si1 Si 0.1638(3) 0.30990(18) 0.12945(17) 0.0033(8) Uiso 1 d
O116 O -0.0408(7) 0.3703(5) 0.0629(5) 0.012(2) Uiso 1 d
O104 O 0.0289(8) 0.4266(5) -0.0232(5) 0.017(3) Uiso 1 d
O103 O -0.1551(8) 0.3167(6) 0.1325(5) 0.017(3) Uiso 1 d
O115 O -0.0120(7) 0.3693(5) 0.1684(5) 0.011(2) Uiso 1 d
O114 O -0.0171(7) 0.2600(5) 0.1700(5) 0.010(2) Uiso 1 d
O128 O 0.1740(7) 0.3729(5) 0.0093(5) 0.010(2) Uiso 1 d
O121 O -0.0468(7) 0.2565(5) 0.0647(5) 0.010(2) Uiso 1 d
O127 O 0.0413(8) 0.3092(5) -0.0085(5) 0.012(2) Uiso 1 d
O109 O 0.0212(8) 0.1916(5) -0.0181(5) 0.014(3) Uiso 1 d
O133 O 0.1683(7) 0.2414(5) 0.0130(5) 0.010(2) Uiso 1 d
O110 O 0.3288(8) 0.4171(6) -0.0170(5) 0.015(3) Uiso 1 d
O136 O 0.3018(7) 0.3034(5) -0.0026(5) 0.010(2) Uiso 1 d
O126 O 0.0819(8) 0.1879(5) 0.0864(5) 0.010(2) Uiso 1 d
O134 O 0.3798(7) 0.3598(5) 0.0734(5) 0.013(2) Uiso 1 d
O135 O 0.3762(7) 0.2462(5) 0.0766(5) 0.011(2) Uiso 1 d
O140 O 0.2463(7) 0.3072(5) 0.0933(5) 0.008(2) Uiso 1 d
O132 O 0.2392(8) 0.1845(5) 0.0898(5) 0.011(2) Uiso 1 d
O129 O 0.2517(7) 0.4280(5) 0.0821(5) 0.013(2) Uiso 1 d
O131 O 0.3316(7) 0.2536(5) 0.1789(5) 0.009(2) Uiso 1 d
O125 O 0.2350(7) 0.1630(5) 0.1946(4) 0.009(2) Uiso 1 d
O106 O 0.3271(8) 0.4160(5) 0.2789(5) 0.015(3) Uiso 1 d
O118 O 0.1603(7) 0.4040(5) 0.2629(5) 0.011(2) Uiso 1 d
O124 O 0.2529(7) 0.3115(5) 0.2502(5) 0.010(2) Uiso 1 d
O105 O 0.1735(8) 0.5284(5) 0.1160(5) 0.015(3) Uiso 1 d
O139 O 0.1590(7) 0.2532(5) 0.1676(5) 0.009(2) Uiso 1 d
O138 O 0.1641(7) 0.3676(5) 0.1660(5) 0.009(2) Uiso 1 d
O117 O 0.0865(7) 0.4592(5) 0.1837(4) 0.009(2) Uiso 1 d
O113 O 0.0622(8) 0.3167(5) 0.2440(5) 0.012(2) Uiso 1 d
O101 O -0.0087(8) 0.4218(5) 0.2690(5) 0.016(3) Uiso 1 d
O107 O 0.3188(8) 0.2068(5) 0.2825(5) 0.012(2) Uiso 1 d
O102 O -0.0187(7) 0.2154(5) 0.2718(5) 0.011(2) Uiso 1 d
O120 O 0.0716(7) 0.1669(5) 0.1908(5) 0.010(2) Uiso 1 d
O108 O 0.1508(8) 0.0901(6) 0.1254(5) 0.016(3) Uiso 1 d
O111 O 0.4795(8) 0.3014(6) 0.1465(5) 0.017(3) Uiso 1 d
O130 O 0.3395(7) 0.3614(5) 0.1782(5) 0.014(3) Uiso 1 d
O137 O 0.0838(7) 0.3101(5) 0.0890(5) 0.009(2) Uiso 1 d
O119 O 0.1504(8) 0.2243(6) 0.2672(5) 0.017(3) Uiso 1 d
O112 O 0.3113(8) 0.1841(5) -0.0106(5) 0.012(2) Uiso 1 d
O122 O 0.0938(7) 0.4325(5) 0.0801(4) 0.009(2) Uiso 1 d
O123 O 0.2502(7) 0.4571(5) 0.1881(5) 0.011(2) Uiso 1 d
O201 O 0.6770(9) 0.1982(7) 0.0939(6) 0.027(3) Uiso 1 d
O311 O 0.6572(9) 0.4843(7) 0.1569(6) 0.027(3) Uiso 1 d
O211 O 0.7281(9) 0.0974(6) 0.1454(6) 0.026(3) Uiso 1 d
O301 O 0.5524(10) 0.4051(7) 0.1021(7) 0.036(4) Uiso 1 d
C21 C 0.8050(13) 0.4566(9) 0.0182(8) 0.024(4) Uiso 1 d
C12 C 0.4421(12) 0.1269(8) 0.1346(8) 0.018(4) Uiso 1 d
C22 C 0.7344(12) 0.4370(8) -0.0182(7) 0.016(4) Uiso 1 d
C11 C 0.4676(14) 0.0950(10) 0.1826(9) 0.029(5) Uiso 1 d
N21 N 0.7632(10) 0.4864(7) 0.0673(6) 0.019(3) Uiso 1 d
N12 N 0.5066(10) 0.1713(7) 0.1259(6) 0.018(3) Uiso 1 d
N22 N 0.6682(10) 0.4071(7) 0.0139(7) 0.020(3) Uiso 1 d
N11 N 0.5581(12) 0.0786(8) 0.1764(8) 0.032(4) Uiso 1 d

loop_
_atom_site_aniso_label
_atom_site_aniso_U_11
_atom_site_aniso_U_22
_atom_site_aniso_U_33
_atom_site_aniso_U_23
_atom_site_aniso_U_13
_atom_site_aniso_U_12
W101 0.0091(3) 0.0061(3) 0.0068(3) -0.0014(2) 0.0004(2) 0.0001(2)
W109 0.0097(3) 0.0106(3) 0.0068(3) -0.0021(2) -0.0017(2) -0.0003(2)
W107 0.0090(3) 0.0091(3) 0.0070(3) 0.0026(2) -0.0018(2) 0.0009(2)
W104 0.0114(3) 0.0103(3) 0.0071(3) 0.0023(2) -0.0020(2) 0.0011(2)
W108 0.0123(3) 0.0058(3) 0.0077(3) -0.0008(2) 0.0009(2) 0.0015(2)
W106 0.0094(3) 0.0081(3) 0.0085(3) -0.0013(2) -0.0021(2) -0.0009(2)
W103 0.0063(3) 0.0093(3) 0.0076(3) -0.0007(2) -0.0008(2) 0.0004(2)
W110 0.0113(3) 0.0072(3) 0.0084(3) 0.0026(2) 0.0022(2) -0.0001(2)
W111 0.0070(3) 0.0110(3) 0.0090(3) 0.0005(2) 0.0001(2) 0.0002(2)
W112 0.0100(3) 0.0075(3) 0.0076(3) -0.0012(2) 0.0024(2) 0.0008(2)
W102 0.0091(3) 0.0060(3) 0.0057(3) 0.0011(2) 0.0021(2) -0.0001(2)
W105 0.0132(3) 0.0050(3) 0.0100(3) 0.0011(2) 0.0002(2) -0.0007(2)
Pd2 0.0242(8) 0.0089(6) 0.0158(7) 0.0026(5) 0.0040(5) -0.0015(5)
Pd1 0.0217(7) 0.0116(6) 0.0140(6) -0.0004(5) 0.0002(5) 0.0007(5)

loop_
_atom_type_symbol
_atom_type_description
_atom_type_scat_dispersion_real
_atom_type_scat_dispersion_imag
_atom_type_scat_source
C C 0.0033 0.0016 'International Tables Vol C Tables 4.2.6.8 and 6.1.1.4'
N N 0.0061 0.0033 'International Tables Vol C Tables 4.2.6.8 and 6.1.1.4'
O O 0.0106 0.006 'International Tables Vol C Tables 4.2.6.8 and 6.1.1.4'
Pd Pd -0.9988 1.0072 'International Tables Vol C Tables 4.2.6.8 and 6.1.1.4'
Si Si 0.0817 0.0704 'International Tables Vol C Tables 4.2.6.8 and 6.1.1.4'
W W -0.849 6.8722 'International Tables Vol C Tables 4.2.6.8 and 6.1.1.4'

loop_
_geom_angle_atom_site_label_1
_geom_angle_atom_site_label_2
_geom_angle_atom_site_label_3
_geom_angle
O101 W101 O113 103.6(6)
O101 W101 O115 102.1(6)
O113 W101 O115 86.5(5)
O101 W101 O117 99.2(5)
O113 W101 O117 157.1(5)
O115 W101 O117 89.7(5)
O101 W101 O118 99.4(6)
O113 W101 O118 88.6(5)
O115 W101 O118 158.6(5)
O117 W101 O118 86.8(5)
O101 W101 O138 169.4(5)
O113 W101 O138 84.3(5)
O115 W101 O138 85.2(5)
O117 W101 O138 72.9(4)
O118 W101 O138 73.5(5)
O109 W109 O121 102.3(6)
O109 W109 O127 101.8(6)
O121 W109 O127 87.2(5)
O109 W109 O133 100.3(6)
O121 W109 O133 157.4(5)
O127 W109 O133 88.0(5)
O109 W109 O126 100.6(5)
O121 W109 O126 89.8(5)
O127 W109 O126 157.5(5)
O133 W109 O126 86.3(5)
O109 W109 O137 173.0(5)
O121 W109 O137 73.6(5)
O127 W109 O137 72.7(5)
O133 W109 O137 84.0(5)
O126 W109 O137 85.1(4)
O107 W107 O131 103.0(5)
O107 W107 O124 102.2(6)
O131 W107 O124 85.8(5)
O107 W107 O119 100.3(6)
O131 W107 O119 156.7(5)
O124 W107 O119 88.9(5)
O107 W107 O125 99.0(5)
O131 W107 O125 88.7(5)
O124 W107 O125 158.8(5)
O119 W107 O125 88.1(5)
O107 W107 O139 169.7(5)
O131 W107 O139 83.2(4)
O124 W107 O139 86.3(5)
O119 W107 O139 73.8(5)
O125 W107 O139 72.7(4)
O104 W104 O116 100.6(6)
O104 W104 O127 101.6(6)
O116 W104 O127 88.3(5)
O104 W104 O122 100.8(5)
O116 W104 O122 89.1(5)
O127 W104 O122 157.5(5)
O104 W104 O128 101.2(6)
O116 W104 O128 158.2(5)
O127 W104 O128 88.4(5)
O122 W104 O128 85.8(5)
O104 W104 O137 171.5(5)
O116 W104 O137 73.7(5)
O127 W104 O137 72.3(5)
O122 W104 O137 85.5(4)
O128 W104 O137 84.7(5)
O108 W108 O126 100.2(5)
O108 W108 O132 101.8(5)
O126 W108 O132 85.9(6)
O108 W108 O120 99.2(5)
O126 W108 O120 89.4(5)
O132 W108 O120 159.0(5)
O108 W108 O125 100.8(5)
O126 W108 O125 159.0(5)
O132 W108 O125 88.8(5)
O120 W108 O125 88.3(5)
O108 W108 O139 171.4(5)
O126 W108 O139 85.3(5)
O132 W108 O139 85.1(5)
O120 W108 O139 74.1(4)
O125 W108 O139 74.0(4)
O106 W106 O130 103.6(6)
O106 W106 O124 103.6(6)
O130 W106 O124 85.9(5)
O106 W106 O118 98.2(6)
O130 W106 O118 158.2(5)
O124 W106 O118 88.7(5)
O106 W106 O123 97.7(6)
O130 W106 O123 89.7(5)
O124 W106 O123 158.7(5)
O118 W106 O123 87.7(5)
O106 W106 O138 168.1(5)
O130 W106 O138 85.2(5)
O124 W106 O138 84.9(5)
O118 W106 O138 73.3(5)
O123 W106 O138 74.0(5)
O103 W103 O114 100.1(6)
O103 W103 O115 100.5(6)
O114 W103 O115 85.1(5)
O103 W103 O121 102.1(6)
O114 W103 O121 88.7(5)
O115 W103 O121 157.3(5)
O103 W103 O116 102.8(6)
O114 W103 O116 157.0(5)
O115 W103 O116 88.4(5)
O121 W103 O116 88.8(5)
O103 W103 O137 173.4(5)
O114 W103 O137 84.2(4)
O115 W103 O137 84.9(4)
O121 W103 O137 72.8(4)
O116 W103 O137 73.3(4)
O110 W110 O129 101.5(6)
O110 W110 O136 99.2(6)
O129 W110 O136 159.3(5)
O110 W110 O134 99.7(6)
O129 W110 O134 88.8(5)
O136 W110 O134 88.5(5)
O110 W110 O128 102.0(6)
O129 W110 O128 85.6(5)
O136 W110 O128 89.5(5)
O134 W110 O128 158.3(5)
O110 W110 O140 170.5(5)
O129 W110 O140 85.4(5)
O136 W110 O140 74.1(5)
O134 W110 O140 73.8(5)
O128 W110 O140 84.9(5)
O111 W111 O131 101.7(6)
O111 W111 O130 101.8(6)
O131 W111 O130 84.4(5)
O111 W111 O134 101.9(6)
O131 W111 O134 156.3(5)
O130 W111 O134 89.8(5)
O111 W111 O135 98.9(6)
O131 W111 O135 88.6(5)
O130 W111 O135 159.1(5)
O134 W111 O135 88.7(5)
O111 W111 O140 171.1(5)
O131 W111 O140 83.8(4)
O130 W111 O140 85.6(5)
O134 W111 O140 72.9(5)
O135 W111 O140 74.1(4)
O112 W112 O133 99.7(6)
O112 W112 O132 99.7(5)
O133 W112 O132 86.5(5)
O112 W112 O135 102.7(6)
O133 W112 O135 157.6(5)
O132 W112 O135 89.2(5)
O112 W112 O136 102.0(5)
O133 W112 O136 87.5(5)
O132 W112 O136 158.2(5)
O135 W112 O136 88.5(5)
O112 W112 O140 174.1(5)
O133 W112 O140 83.3(5)
O132 W112 O140 85.4(4)
O135 W112 O140 74.4(4)
O136 W112 O140 73.0(4)
O102 W102 O114 100.6(5)
O102 W102 O119 99.9(6)
O114 W102 O119 159.5(5)
O102 W102 O120 99.3(5)
O114 W102 O120 89.6(5)
O119 W102 O120 88.0(5)
O102 W102 O113 102.2(6)
O114 W102 O113 86.8(5)
O119 W102 O113 88.0(6)
O120 W102 O113 158.5(5)
O102 W102 O139 170.5(5)
O114 W102 O139 85.5(4)
O119 W102 O139 74.3(5)
O120 W102 O139 73.3(5)
O113 W102 O139 85.3(5)
O105 W105 O122 100.7(5)
O105 W105 O117 99.4(6)
O122 W105 O117 89.4(5)
O105 W105 O123 99.4(6)
O122 W105 O123 159.8(5)
O117 W105 O123 88.4(5)
O105 W105 O129 102.0(6)
O122 W105 O129 84.6(5)
O117 W105 O129 158.5(5)
O123 W105 O129 90.2(5)
O105 W105 O138 170.6(5)
O122 W105 O138 85.4(4)
O117 W105 O138 73.4(4)
O123 W105 O138 74.7(5)
O129 W105 O138 85.6(5)
N21 Pd2 O311 89.7(6)
N21 Pd2 N22 87.2(7)
O311 Pd2 N22 177.0(6)
N21 Pd2 O301 176.9(7)
O311 Pd2 O301 91.2(6)
N22 Pd2 O301 91.8(7)
N12 Pd1 N11 84.3(7)
N12 Pd1 O201 95.8(7)
N11 Pd1 O201 179.4(7)
N12 Pd1 O211 175.2(6)
N11 Pd1 O211 91.8(7)
O201 Pd1 O211 88.1(6)
O140 Si1 O138 109.9(6)
O140 Si1 O139 109.2(6)
O138 Si1 O139 110.7(7)
O140 Si1 O137 108.4(6)
O138 Si1 O137 109.9(6)
O139 Si1 O137 108.6(6)
W104 O116 W103 121.8(6)
W101 O115 W103 152.3(7)
W102 O114 W103 151.3(7)
W110 O128 W104 150.7(7)
W109 O121 W103 121.9(6)
W104 O127 W109 122.5(7)
W112 O133 W109 150.4(7)
W110 O136 W112 121.4(6)
W108 O126 W109 151.5(7)
W110 O134 W111 122.0(6)
W112 O135 W111 120.7(6)
Si1 O140 W110 125.3(6)
Si1 O140 W112 124.8(6)
W110 O140 W112 91.4(4)
Si1 O140 W111 123.2(6)
W110 O140 W111 91.3(4)
W112 O140 W111 90.9(4)
W108 O132 W112 151.3(7)
W110 O129 W105 151.7(7)
W111 O131 W107 153.5(7)
W108 O125 W107 120.5(6)
W106 O118 W101 120.9(6)
W106 O124 W107 150.6(7)
Si1 O139 W108 125.7(6)
Si1 O139 W102 122.4(6)
W108 O139 W102 92.1(4)
Si1 O139 W107 122.9(6)
W108 O139 W107 92.9(4)
W102 O139 W107 91.7(4)
Si1 O138 W105 124.1(6)
Si1 O138 W101 123.7(6)
W105 O138 W101 92.1(4)
Si1 O138 W106 123.6(6)
W105 O138 W106 91.8(4)
W101 O138 W106 92.3(4)
W105 O117 W101 121.7(6)
W101 O113 W102 150.8(7)
W108 O120 W102 120.5(6)
W106 O130 W111 152.3(7)
Si1 O137 W109 124.6(6)
Si1 O137 W103 123.8(6)
W109 O137 W103 91.7(4)
Si1 O137 W104 123.5(6)
W109 O137 W104 92.5(4)
W103 O137 W104 91.2(4)
W102 O119 W107 120.1(7)
W105 O122 W104 151.8(7)
W105 O123 W106 119.5(6)
C22 C21 N21 105.9(16)
C11 C12 N12 106.1(16)
N22 C22 C21 111.1(15)
C12 C11 N11 108.6(18)
C21 N21 Pd2 109.0(12)
C12 N12 Pd1 110.3(12)
C22 N22 Pd2 108.4(11)
C11 N11 Pd1 109.8(14)

loop_
_geom_bond_atom_site_label_1
_geom_bond_atom_site_label_2
_geom_bond_distance
W101 O101 1.722(13)
W101 O113 1.866(12)
W101 O115 1.895(12)
W101 O117 1.937(11)
W101 O118 1.947(12)
W101 O138 2.336(11)
W109 O109 1.703(13)
W109 O121 1.912(12)
W109 O127 1.930(12)
W109 O133 1.932(11)
W109 O126 1.939(12)
W109 O137 2.329(11)
W107 O107 1.718(12)
W107 O131 1.903(11)
W107 O124 1.912(11)
W107 O119 1.943(13)
W107 O125 1.956(11)
W107 O139 2.343(11)
W104 O104 1.711(13)
W104 O116 1.906(12)
W104 O127 1.923(12)
W104 O122 1.924(11)
W104 O128 1.929(11)
W104 O137 2.349(11)
W108 O108 1.720(14)
W108 O126 1.877(12)
W108 O132 1.904(12)
W108 O120 1.917(12)
W108 O125 1.927(11)
W108 O139 2.309(12)
W106 O106 1.729(13)
W106 O130 1.891(13)
W106 O124 1.903(11)
W106 O118 1.938(12)
W106 O123 1.956(12)
W106 O138 2.351(11)
W103 O103 1.721(14)
W103 O114 1.916(12)
W103 O115 1.922(12)
W103 O121 1.929(12)
W103 O116 1.934(12)
W103 O137 2.349(12)
W110 O110 1.719(13)
W110 O129 1.894(12)
W110 O136 1.901(12)
W110 O134 1.906(12)
W110 O128 1.907(12)
W110 O140 2.331(11)
W111 O111 1.702(13)
W111 O131 1.896(12)
W111 O130 1.916(13)
W111 O134 1.925(12)
W111 O135 1.934(12)
W111 O140 2.356(12)
W112 O112 1.712(12)
W112 O133 1.909(11)
W112 O132 1.921(12)
W112 O135 1.923(12)
W112 O136 1.942(12)
W112 O140 2.350(11)
W102 O102 1.694(12)
W102 O114 1.897(12)
W102 O119 1.930(13)
W102 O120 1.930(12)
W102 O113 1.939(12)
W102 O139 2.333(11)
W105 O105 1.701(13)
W105 O122 1.898(11)
W105 O117 1.912(11)
W105 O123 1.936(12)
W105 O129 1.945(12)
W105 O138 2.333(12)
Pd2 N21 2.014(16)
Pd2 O311 2.014(16)
Pd2 N22 2.022(17)
Pd2 O301 2.036(17)
Pd1 N12 1.988(17)
Pd1 N11 2.00(2)
Pd1 O201 2.019(16)
Pd1 O211 2.073(15)
Si1 O140 1.627(12)
Si1 O138 1.648(12)
Si1 O139 1.654(13)
Si1 O137 1.657(13)
C21 C22 1.54(3)
C21 N21 1.58(3)
C12 C11 1.48(3)
C12 N12 1.51(2)
C22 N22 1.52(2)
C11 N11 1.54(3)

loop_
_platon_squeeze_void_nr
_platon_squeeze_void_average_x
_platon_squeeze_void_average_y
_platon_squeeze_void_average_z
_platon_squeeze_void_volume
_platon_squeeze_void_count_electrons
1 -0.011 0.000 -0.003 608.8 748.6
2 -0.078 0.500 0.546 608.9 748.8
3 0.074 0.523 0.886 16.4 23.2
4 0.074 0.977 0.386 16.4 11.3
5 0.164 0.193 0.851 12.3 12.3
6 0.164 0.307 0.351 12.3 13.7
7 0.335 0.693 0.851 12.3 14.1
8 0.335 0.807 0.351 12.3 14.0
9 0.426 0.023 0.886 16.4 35.2
10 0.426 0.477 0.386 16.4 24.7
11 0.574 0.523 0.614 16.4 21.4
12 0.574 0.977 0.114 16.4 9.4
13 0.664 0.193 0.649 12.3 11.9
14 0.664 0.307 0.149 12.3 12.5
15 0.835 0.693 0.649 12.3 13.0
16 0.835 0.807 0.149 12.3 14.3
17 0.926 0.023 0.614 16.4 33.5
18 0.926 0.477 0.114 16.4 22.2
